data_1555749
loop_
_publ_author_name
'Janssen-M\"uller, Daniel'
'Singha, Santanu'
'Olyschl\"ager, Theresa'
'Daniliuc, Constantin G.'
'Glorius, Frank'

_publ_section_title
;
 Annulation of o-Quinodimethanes through N-Heterocyclic Carbene Catalysis
 for the Synthesis of 1-Isochromanones.
;
_journal_issue 17
_journal_name_full 'Organic letters'
_journal_page_first 4444
_journal_page_last 4447
_journal_paper_doi 10.1021/acs.orglett.6b02335
_journal_volume 18
_journal_year 2016
_chemical_formula_sum 'C12 H9 F3 O4'
_chemical_formula_weight 274.19
_space_group_crystal_system monoclinic
_space_group_IT_number 14
_space_group_name_Hall '-P 2ybc'
_space_group_name_H-M_alt 'P 1 21/c 1'
_atom_sites_solution_hydrogens geom
_cell_angle_alpha 90
_cell_angle_beta 98.531(10)
_cell_angle_gamma 90
_cell_formula_units_Z 4
_cell_length_a 13.301(3)
_cell_length_b 5.8835(12)
_cell_length_c 15.051(3)
_cell_measurement_reflns_used 2502
_cell_measurement_temperature 100.(2)
_cell_measurement_theta_max 64.5641
_cell_measurement_theta_min 3.3598
_cell_volume 1164.8(4)
_computing_cell_refinement 'SAINT V8.34A (Bruker AXS Inc., 2013)'
_computing_data_collection 'APEX2 v.2014.1--1 (Bruker AXS Inc., 2014)'
_computing_data_reduction 'SAINT V8.34A (Bruker AXS Inc., 2013)'
_computing_molecular_graphics 'APEX2 v.2014.1--1 (Bruker AXS Inc., 2014)'
_computing_publication_material 'APEX2 v.2014.1--1 (Bruker AXS Inc., 2014)'
_computing_structure_refinement 'SHELXL-2014 (Sheldrick, 2014)'
_computing_structure_solution 'SHELXL--2014 (Sheldrick, 2014)'
_diffrn_ambient_temperature 100.(2)
_diffrn_detector_area_resol_mean 8.3333
_diffrn_measured_fraction_theta_full 0.965
_diffrn_measured_fraction_theta_max 0.965
_diffrn_measurement_device_type 'KappaCCD APEXII'
_diffrn_measurement_method 'phi / omega scans'
_diffrn_radiation_monochromator graphite
_diffrn_radiation_type CuK\a
_diffrn_radiation_wavelength 1.54178
_diffrn_reflns_av_R_equivalents 0.0716
_diffrn_reflns_av_unetI/netI 0.0760
_diffrn_reflns_limit_h_max 14
_diffrn_reflns_limit_h_min -15
_diffrn_reflns_limit_k_max 6
_diffrn_reflns_limit_k_min -6
_diffrn_reflns_limit_l_max 16
_diffrn_reflns_limit_l_min -17
_diffrn_reflns_number 10682
_diffrn_reflns_theta_full 63.63
_diffrn_reflns_theta_max 63.63
_diffrn_reflns_theta_min 3.36
_diffrn_source 'fine-focus sealed tube'
_diffrn_source_type 'fine-focus sealed tube'
_exptl_absorpt_coefficient_mu 1.303
_exptl_absorpt_correction_T_max 0.99
_exptl_absorpt_correction_T_min 0.73
_exptl_absorpt_correction_type multi-scan
_exptl_absorpt_process_details
;
Bruker AXS (2014). SADABS, Version 2014/2, Bruker AXS Inc., Madison, Wisconsin,
USA.
;
_exptl_crystal_colour colourless
_exptl_crystal_density_diffrn 1.564
_exptl_crystal_density_method 'not measured'
_exptl_crystal_description needle
_exptl_crystal_F_000 560
_exptl_crystal_size_max 0.240
_exptl_crystal_size_mid 0.050
_exptl_crystal_size_min 0.010
_refine_diff_density_max 0.444
_refine_diff_density_min -0.336
_refine_ls_extinction_method none
_refine_ls_goodness_of_fit_ref 1.108
_refine_ls_hydrogen_treatment constr
_refine_ls_matrix_type full
_refine_ls_number_parameters 173
_refine_ls_number_reflns 1851
_refine_ls_number_restraints 0
_refine_ls_restrained_S_all 1.108
_refine_ls_R_factor_all 0.1083
_refine_ls_R_factor_gt 0.0893
_refine_ls_shift/su_max 0.000
_refine_ls_shift/su_mean 0.000
_refine_ls_structure_factor_coef Fsqd
_refine_ls_weighting_details 'w=1/[\s^2^(Fo^2^)+(0.1891P)^2^+0.0405P] where P=(Fo^2^+2Fc^2^)/3'
_refine_ls_weighting_scheme calc
_refine_ls_wR_factor_gt 0.2456
_refine_ls_wR_factor_ref 0.2759
_reflns_number_gt 1340
_reflns_number_total 1851
_reflns_threshold_expression 'I > 2\s(I)'
_cod_data_source_file ol6b02335_si_001.cif
_cod_data_source_block glo8218
_cod_database_code 1555749

loop_
_space_group_symop_operation_xyz
'x, y, z'
'-x, y+1/2, -z+1/2'
'-x, -y, -z'
'x, -y-1/2, z-1/2'

loop_
_atom_site_type_symbol
_atom_site_label
_atom_site_fract_x
_atom_site_fract_y
_atom_site_fract_z
_atom_site_U_iso_or_equiv
_atom_site_adp_type
_atom_site_calc_flag
_atom_site_refinement_flags_adp
_atom_site_refinement_flags_posn
_atom_site_occupancy
C C1 0.3283(3) 0.7712(7) 0.4393(3) 0.0520(11) Uani d . . 1
C C2 0.3990(3) 0.6203(7) 0.4021(3) 0.0499(11) Uani d . . 1
C C3 0.4995(4) 0.6848(8) 0.4070(3) 0.0543(11) Uani d . . 1
H H3 0.5217 0.8273 0.4324 0.065 Uiso calc U R 1
C C4 0.5675(4) 0.5405(9) 0.3749(3) 0.0598(12) Uani d . . 1
H H4 0.6367 0.5839 0.3778 0.072 Uiso calc U R 1
C C5 0.5353(4) 0.3349(9) 0.3387(4) 0.0627(13) Uani d . . 1
H H5 0.5823 0.2371 0.316 0.075 Uiso calc U R 1
C C6 0.4354(4) 0.2679(8) 0.3348(3) 0.0558(12) Uani d . . 1
H H6 0.414 0.1244 0.3099 0.067 Uiso calc U R 1
C C7 0.3665(3) 0.4096(7) 0.3672(3) 0.0528(11) Uani d . . 1
C C8 0.2579(4) 0.3435(7) 0.3672(3) 0.0546(12) Uani d . . 1
H H8A 0.2504 0.2672 0.4245 0.066 Uiso calc U R 1
H H8B 0.2361 0.2361 0.3174 0.066 Uiso calc U R 1
C C9 0.1924(3) 0.5547(7) 0.3558(3) 0.0529(11) Uani d . . 1
C C10 0.1935(3) 0.6594(8) 0.2620(4) 0.0545(12) Uani d . . 1
C C11 0.1548(4) 0.5935(10) 0.1069(4) 0.0676(13) Uani d . . 1
H H11A 0.1235 0.7441 0.0978 0.101 Uiso calc U R 1
H H11B 0.117 0.4849 0.0652 0.101 Uiso calc U R 1
H H11C 0.2254 0.6011 0.0956 0.101 Uiso calc U R 1
C C12 0.0848(4) 0.5041(8) 0.3725(3) 0.0568(12) Uani d . . 1
F F1 0.0860(2) 0.4364(5) 0.45782(19) 0.0637(8) Uani d . . 1
F F2 0.0422(2) 0.3396(6) 0.3211(2) 0.0716(10) Uani d . . 1
F F3 0.0259(2) 0.6854(5) 0.3608(2) 0.0694(9) Uani d . . 1
O O1 0.3517(2) 0.9332(5) 0.4853(2) 0.0579(9) Uani d . . 1
O O2 0.2268(2) 0.7207(5) 0.4216(2) 0.0537(9) Uani d . . 1
O O3 0.2300(3) 0.8401(5) 0.2510(2) 0.0607(10) Uani d . . 1
O O4 0.1525(3) 0.5197(5) 0.1991(2) 0.0596(9) Uani d . . 1

loop_
_atom_site_aniso_label
_atom_site_aniso_U_11
_atom_site_aniso_U_22
_atom_site_aniso_U_33
_atom_site_aniso_U_12
_atom_site_aniso_U_13
_atom_site_aniso_U_23
C1 0.061(2) 0.047(2) 0.049(3) 0.0003(18) 0.010(2) 0.002(2)
C2 0.059(2) 0.051(2) 0.040(3) 0.0053(18) 0.0075(18) 0.0017(18)
C3 0.058(2) 0.060(2) 0.046(3) -0.0025(19) 0.0093(19) 0.002(2)
C4 0.058(3) 0.072(3) 0.048(3) 0.002(2) 0.007(2) 0.008(2)
C5 0.065(3) 0.067(3) 0.059(3) 0.012(2) 0.017(2) 0.010(2)
C6 0.067(3) 0.056(2) 0.046(3) 0.0051(19) 0.012(2) 0.005(2)
C7 0.059(2) 0.052(2) 0.048(3) -0.0007(19) 0.0115(19) 0.003(2)
C8 0.065(3) 0.048(2) 0.052(3) -0.0029(18) 0.015(2) -0.0015(19)
C9 0.057(2) 0.055(2) 0.046(3) -0.0043(18) 0.0081(19) -0.0007(19)
C10 0.054(2) 0.051(2) 0.058(3) 0.0011(18) 0.008(2) 0.000(2)
C11 0.074(3) 0.083(3) 0.046(3) -0.006(3) 0.011(2) -0.005(2)
C12 0.062(3) 0.064(3) 0.045(3) -0.003(2) 0.009(2) -0.001(2)
F1 0.0676(16) 0.0742(17) 0.0514(18) -0.0038(12) 0.0160(12) 0.0033(13)
F2 0.0671(17) 0.086(2) 0.063(2) -0.0205(14) 0.0141(14) -0.0104(15)
F3 0.0627(16) 0.0793(19) 0.067(2) 0.0103(13) 0.0117(14) 0.0117(15)
O1 0.0703(19) 0.0505(17) 0.053(2) -0.0053(13) 0.0091(15) -0.0020(15)
O2 0.0600(17) 0.0514(16) 0.051(2) 0.0013(12) 0.0109(13) -0.0033(13)
O3 0.071(2) 0.0541(19) 0.056(2) -0.0044(14) 0.0089(15) 0.0027(14)
O4 0.072(2) 0.0606(18) 0.046(2) -0.0071(14) 0.0075(15) -0.0023(14)

loop_
_atom_type_symbol
_atom_type_description
_atom_type_scat_dispersion_real
_atom_type_scat_dispersion_imag
_atom_type_scat_source
C C 0.0181 0.0091 'International Tables Vol C Tables 4.2.6.8 and 6.1.1.4'
H H 0.0000 0.0000 'International Tables Vol C Tables 4.2.6.8 and 6.1.1.4'
O O 0.0492 0.0322 'International Tables Vol C Tables 4.2.6.8 and 6.1.1.4'
F F 0.0727 0.0534 'International Tables Vol C Tables 4.2.6.8 and 6.1.1.4'

loop_
_geom_angle_atom_site_label_1
_geom_angle_atom_site_label_2
_geom_angle_atom_site_label_3
_geom_angle
O1 C1 O2 116.8(4)
O1 C1 C2 125.5(4)
O2 C1 C2 117.7(4)
C3 C2 C7 120.6(4)
C3 C2 C1 118.9(4)
C7 C2 C1 120.3(4)
C4 C3 C2 119.4(4)
C4 C3 H3 120.3
C2 C3 H3 120.3
C5 C4 C3 120.0(4)
C5 C4 H4 120.0
C3 C4 H4 120.0
C4 C5 C6 120.8(5)
C4 C5 H5 119.6
C6 C5 H5 119.6
C5 C6 C7 119.9(5)
C5 C6 H6 120.1
C7 C6 H6 120.1
C6 C7 C2 119.1(4)
C6 C7 C8 122.3(4)
C2 C7 C8 118.6(4)
C7 C8 C9 109.0(4)
C7 C8 H8A 109.9
C9 C8 H8A 109.9
C7 C8 H8B 109.9
C9 C8 H8B 109.9
H8A C8 H8B 108.3
O2 C9 C8 111.5(4)
O2 C9 C12 103.5(4)
C8 C9 C12 111.2(4)
O2 C9 C10 108.6(4)
C8 C9 C10 110.4(4)
C12 C9 C10 111.5(4)
O3 C10 O4 126.5(5)
O3 C10 C9 122.9(4)
O4 C10 C9 110.6(4)
O4 C11 H11A 109.5
O4 C11 H11B 109.5
H11A C11 H11B 109.5
O4 C11 H11C 109.5
H11A C11 H11C 109.5
H11B C11 H11C 109.5
F2 C12 F3 108.7(4)
F2 C12 F1 106.7(4)
F3 C12 F1 106.8(4)
F2 C12 C9 112.5(4)
F3 C12 C9 112.0(4)
F1 C12 C9 109.8(4)
C1 O2 C9 119.4(3)
C10 O4 C11 115.9(4)

loop_
_geom_bond_atom_site_label_1
_geom_bond_atom_site_label_2
_geom_bond_distance
C1 O1 1.191(6)
C1 O2 1.370(6)
C1 C2 1.464(7)
C2 C3 1.382(7)
C2 C7 1.389(7)
C3 C4 1.379(7)
C3 H3 0.95
C4 C5 1.369(8)
C4 H4 0.95
C5 C6 1.379(7)
C5 H5 0.95
C6 C7 1.380(7)
C6 H6 0.95
C7 C8 1.496(7)
C8 C9 1.512(7)
C8 H8A 0.99
C8 H8B 0.99
C9 O2 1.418(6)
C9 C12 1.518(7)
C9 C10 1.543(7)
C10 O3 1.190(6)
C10 O4 1.310(6)
C11 O4 1.459(7)
C11 H11A 0.98
C11 H11B 0.98
C11 H11C 0.98
C12 F2 1.314(6)
C12 F3 1.320(6)
C12 F1 1.343(6)

loop_
_geom_torsion_atom_site_label_1
_geom_torsion_atom_site_label_2
_geom_torsion_atom_site_label_3
_geom_torsion_atom_site_label_4
_geom_torsion
O1 C1 C2 C3 -11.0(7)
O2 C1 C2 C3 170.3(4)
O1 C1 C2 C7 165.2(5)
O2 C1 C2 C7 -13.5(6)
C7 C2 C3 C4 1.7(7)
C1 C2 C3 C4 177.8(4)
C2 C3 C4 C5 -0.3(7)
C3 C4 C5 C6 -0.7(8)
C4 C5 C6 C7 0.4(8)
C5 C6 C7 C2 1.0(7)
C5 C6 C7 C8 -178.2(5)
C3 C2 C7 C6 -2.1(7)
C1 C2 C7 C6 -178.2(4)
C3 C2 C7 C8 177.2(4)
C1 C2 C7 C8 1.1(7)
C6 C7 C8 C9 -148.8(5)
C2 C7 C8 C9 31.9(6)
C7 C8 C9 O2 -54.5(5)
C7 C8 C9 C12 -169.5(4)
C7 C8 C9 C10 66.2(5)
O2 C9 C10 O3 8.5(6)
C8 C9 C10 O3 -114.0(5)
C12 C9 C10 O3 121.9(5)
O2 C9 C10 O4 -173.6(3)
C8 C9 C10 O4 63.9(5)
C12 C9 C10 O4 -60.2(5)
O2 C9 C12 F2 -175.5(4)
C8 C9 C12 F2 -55.7(5)
C10 C9 C12 F2 68.0(5)
O2 C9 C12 F3 61.6(5)
C8 C9 C12 F3 -178.5(4)
C10 C9 C12 F3 -54.9(5)
O2 C9 C12 F1 -56.9(5)
C8 C9 C12 F1 63.0(5)
C10 C9 C12 F1 -173.4(4)
O1 C1 O2 C9 169.5(4)
C2 C1 O2 C9 -11.7(6)
C8 C9 O2 C1 46.4(5)
C12 C9 O2 C1 166.0(4)
C10 C9 O2 C1 -75.4(5)
O3 C10 O4 C11 1.5(7)
C9 C10 O4 C11 -176.3(4)
